data_4039028
loop_
_publ_author_name
'Satabdi Roy'
'Michael B\"ohme'
'Sudhir Lima'
'Monalisa Mohanty'
'Atanu Banerjee'
'Axel Buchholz'
'Winfried Plass'
'Sharan Rathnam'
'Indranil Banerjee'
'Werner Kaminsky'
'Rupam Dinda'

_publ_section_title
;
 Methoxido-Bridged Lacunary Heterocubane Oxidovanadium(IV) Cluster with
 Azo Ligands: Synthesis, X-ray Structure, Magnetic Properties, and
 Antiproliferative Activity
;
_journal_issue 21
_journal_name_full 'European Journal of Inorganic Chemistry'
_journal_page_first e202200109(1)
_journal_page_last e202200109(8)
_journal_paper_doi 10.1002/ejic.202200109
_journal_volume 2022
_journal_year 2022
_chemical_formula_moiety 'C30 H28 N6 O9 S2 V3'
_chemical_formula_sum 'C30 H28 N6 O9 S2 V3'
_chemical_formula_weight 833.52
_space_group_IT_number 14
_space_group_name_Hall '-P 2ybc'
_space_group_name_H-M_alt 'P 1 21/c 1'
_symmetry_cell_setting monoclinic
_symmetry_Int_Tables_number 14
_symmetry_space_group_name_Hall '-P 2ybc'
_symmetry_space_group_name_H-M 'P 1 21/c 1'
_atom_sites_solution_hydrogens geom
_atom_sites_solution_primary direct
_atom_sites_solution_secondary difmap
_audit_conform_dict_location ftp://ftp.iucr.org/pub/cif_core.dic
_audit_conform_dict_name cif_core.dic
_audit_conform_dict_version 2.4
_audit_creation_date 2016-01-11T11:50:04-00:00
_audit_creation_method 'WinGX routine CIF_UPDATE'
_cell_angle_alpha 90
_cell_angle_beta 100.411(10)
_cell_angle_gamma 90
_cell_formula_units_Z 4
_cell_length_a 17.723(2)
_cell_length_b 22.825(3)
_cell_length_c 8.3250(12)
_cell_measurement_reflns_used 38402
_cell_measurement_temperature 100(2)
_cell_measurement_theta_max 20
_cell_measurement_theta_min 3
_cell_volume 3312.2(8)
_computing_cell_refinement 'SAINT (Bruker, 2007)'
_computing_data_collection 'APEX2 (Bruker, 2007)'
_computing_data_reduction 'SAINT (Bruker, 2007)'
_computing_molecular_graphics 'ORTEP-3 for Windows (Farrugia, 1997)'
_computing_publication_material 'SHELXL-97 (Sheldrick, 1997)'
_computing_structure_refinement 'SHELXL-97 (Sheldrick, 2008)'
_computing_structure_solution 'SHELXS97 (Sheldrick, 1997)'
_diffrn_ambient_temperature 100(2)
_diffrn_measured_fraction_theta_full 1
_diffrn_measured_fraction_theta_max 0.992
_diffrn_measurement_device_type 'Bruker APEXII CCD area-detector'
_diffrn_measurement_method '\f and \w scans'
_diffrn_radiation_monochromator graphite
_diffrn_radiation_type MoK\a
_diffrn_radiation_wavelength 0.71073
_diffrn_reflns_av_R_equivalents 0.1879
_diffrn_reflns_av_unetI/netI 0.1545
_diffrn_reflns_limit_h_max 21
_diffrn_reflns_limit_h_min -21
_diffrn_reflns_limit_k_max 27
_diffrn_reflns_limit_k_min -27
_diffrn_reflns_limit_l_max 10
_diffrn_reflns_limit_l_min -10
_diffrn_reflns_number 38402
_diffrn_reflns_theta_full 25
_diffrn_reflns_theta_max 25.49
_diffrn_reflns_theta_min 1.47
_diffrn_source 'fine-focus sealed tube'
_exptl_absorpt_coefficient_mu 1.019
_exptl_absorpt_correction_T_max 0.9799
_exptl_absorpt_correction_T_min 0.9604
_exptl_absorpt_correction_type multi-scan
_exptl_absorpt_process_details '(SADABS; Bruker, 2007)'
_exptl_crystal_colour black
_exptl_crystal_density_diffrn 1.671
_exptl_crystal_density_method 'not measured'
_exptl_crystal_description prism
_exptl_crystal_F_000 1692
_exptl_crystal_size_max 0.04
_exptl_crystal_size_mid 0.02
_exptl_crystal_size_min 0.02
_refine_diff_density_max 0.964
_refine_diff_density_min -0.43
_refine_diff_density_rms 0.099
_refine_ls_extinction_method none
_refine_ls_goodness_of_fit_ref 1.008
_refine_ls_hydrogen_treatment constr
_refine_ls_matrix_type full
_refine_ls_number_parameters 455
_refine_ls_number_reflns 6100
_refine_ls_number_restraints 0
_refine_ls_restrained_S_all 1.008
_refine_ls_R_factor_all 0.1834
_refine_ls_R_factor_gt 0.079
_refine_ls_shift/su_max 0
_refine_ls_shift/su_mean 0
_refine_ls_structure_factor_coef Fsqd
_refine_ls_weighting_details 'calc w=1/[\s^2^(Fo^2^)+(0.0753P)^2^+2.3013P] where P=(Fo^2^+2Fc^2^)/3'
_refine_ls_weighting_scheme calc
_refine_ls_wR_factor_gt 0.1517
_refine_ls_wR_factor_ref 0.1898
_reflns_number_gt 2962
_reflns_number_total 6100
_reflns_threshold_expression >2\s(I)
_cod_data_source_file SA31.cif
_cod_data_source_block sa_31_0ma
_cod_original_cell_volume 3312.2(7)
_cod_original_sg_symbol_H-M 'P 21/c'
_cod_database_code 4039028

loop_
_symmetry_equiv_pos_as_xyz
'x, y, z'
'-x, y+1/2, -z+1/2'
'-x, -y, -z'
'x, -y-1/2, z-1/2'

loop_
_atom_site_label
_atom_site_type_symbol
_atom_site_fract_x
_atom_site_fract_y
_atom_site_fract_z
_atom_site_U_iso_or_equiv
_atom_site_adp_type
_atom_site_occupancy
_atom_site_symmetry_multiplicity
_atom_site_calc_flag
_atom_site_refinement_flags
_atom_site_disorder_assembly
_atom_site_disorder_group
C1 C 0.8843(4) 0.0416(3) 0.4933(10) 0.0361(19) Uani 1 1 d . . .
C2 C 0.8746(5) -0.0129(4) 0.2415(11) 0.047(2) Uani 1 1 d . . .
H2 H 0.8782 -0.0303 0.1395 0.056 Uiso 1 1 calc R . .
C3 C 0.8224(5) -0.0273(4) 0.3308(10) 0.043(2) Uani 1 1 d . . .
H3 H 0.7851 -0.0569 0.2978 0.052 Uiso 1 1 calc R . .
C4 C 0.5855(4) 0.0464(3) 0.4623(9) 0.0328(19) Uani 1 1 d . . .
C5 C 0.6114(4) -0.0350(4) 0.3351(10) 0.041(2) Uani 1 1 d . . .
H5 H 0.6406 -0.0684 0.3164 0.05 Uiso 1 1 calc R . .
C6 C 0.5422(5) -0.0238(3) 0.2445(10) 0.044(2) Uani 1 1 d . . .
H6 H 0.5172 -0.0478 0.1576 0.053 Uiso 1 1 calc R . .
C7 C 0.9735(4) 0.1663(3) 0.6657(10) 0.038(2) Uani 1 1 d . . .
C8 C 1.0407(5) 0.1969(3) 0.6308(9) 0.040(2) Uani 1 1 d . . .
C9 C 1.1004(4) 0.1675(4) 0.5739(10) 0.046(2) Uani 1 1 d . . .
H9 H 1.0987 0.126 0.563 0.055 Uiso 1 1 calc R . .
C10 C 1.1613(5) 0.1979(4) 0.5336(11) 0.053(2) Uani 1 1 d . . .
H10 H 1.2007 0.1775 0.4934 0.063 Uiso 1 1 calc R . .
C11 C 1.1656(5) 0.2586(4) 0.5513(13) 0.067(3) Uani 1 1 d . . .
H11 H 1.2076 0.2796 0.5229 0.08 Uiso 1 1 calc R . .
C12 C 1.1088(6) 0.2875(4) 0.6099(12) 0.061(3) Uani 1 1 d . . .
H12 H 1.112 0.3289 0.623 0.073 Uiso 1 1 calc R . .
C13 C 1.0463(5) 0.2579(4) 0.6510(11) 0.047(2) Uani 1 1 d . . .
C14 C 0.9854(5) 0.2879(4) 0.7141(11) 0.056(3) Uani 1 1 d . . .
H14 H 0.9873 0.3293 0.7247 0.067 Uiso 1 1 calc R . .
C15 C 0.9264(5) 0.2587(4) 0.7577(10) 0.046(2) Uani 1 1 d . . .
H15 H 0.8888 0.2805 0.8003 0.055 Uiso 1 1 calc R . .
C16 C 0.9175(5) 0.1969(4) 0.7434(9) 0.038(2) Uani 1 1 d . . .
C17 C 0.5373(4) 0.1843(3) 0.5909(10) 0.036(2) Uani 1 1 d . . .
C18 C 0.4726(4) 0.2206(4) 0.5236(10) 0.040(2) Uani 1 1 d . . .
C19 C 0.4043(5) 0.1973(4) 0.4335(11) 0.050(2) Uani 1 1 d . . .
H19 H 0.3987 0.1561 0.4199 0.061 Uiso 1 1 calc R . .
C20 C 0.3454(5) 0.2340(5) 0.3650(12) 0.061(3) Uani 1 1 d . . .
H20 H 0.2995 0.2179 0.3044 0.073 Uiso 1 1 calc R . .
C21 C 0.3524(5) 0.2938(5) 0.3835(12) 0.063(3) Uani 1 1 d . . .
H21 H 0.312 0.3187 0.3335 0.076 Uiso 1 1 calc R . .
C22 C 0.4173(5) 0.3173(4) 0.4736(11) 0.055(3) Uani 1 1 d . . .
H22 H 0.4213 0.3586 0.4871 0.066 Uiso 1 1 calc R . .
C23 C 0.4782(4) 0.2813(4) 0.5467(10) 0.042(2) Uani 1 1 d . . .
C24 C 0.5470(5) 0.3051(4) 0.6403(10) 0.047(2) Uani 1 1 d . . .
H24 H 0.5511 0.3464 0.6527 0.056 Uiso 1 1 calc R . .
C25 C 0.6066(5) 0.2715(4) 0.7118(11) 0.048(2) Uani 1 1 d . . .
H25 H 0.6505 0.2893 0.7753 0.057 Uiso 1 1 calc R . .
C26 C 0.6034(4) 0.2096(4) 0.6921(10) 0.039(2) Uani 1 1 d . . .
C27 C 0.7420(5) 0.1228(4) 0.5017(13) 0.073(3) Uani 1 1 d . . .
H27A H 0.7902 0.1228 0.4598 0.11 Uiso 1 1 calc R . .
H27B H 0.7314 0.1624 0.537 0.11 Uiso 1 1 calc R . .
H27C H 0.7001 0.11 0.4153 0.11 Uiso 1 1 calc R . .
C28 C 0.8905(5) -0.0428(4) 0.8336(11) 0.049(2) Uani 1 1 d . . .
H28A H 0.8735 -0.077 0.8888 0.074 Uiso 1 1 calc R . .
H28B H 0.9365 -0.0262 0.9011 0.074 Uiso 1 1 calc R . .
H28C H 0.9022 -0.0547 0.7277 0.074 Uiso 1 1 calc R . .
C29 C 0.6851(5) -0.0276(4) 0.9360(10) 0.056(3) Uani 1 1 d . . .
H29A H 0.6865 -0.0693 0.9085 0.084 Uiso 1 1 calc R . .
H29B H 0.6416 -0.0202 0.9912 0.084 Uiso 1 1 calc R . .
H29C H 0.7329 -0.0167 1.0086 0.084 Uiso 1 1 calc R . .
C30 C 0.7749(5) 0.1405(4) 1.0793(10) 0.052(2) Uani 1 1 d . . .
H30A H 0.7714 0.1807 1.0371 0.078 Uiso 1 1 calc R . .
H30B H 0.8251 0.1346 1.1491 0.078 Uiso 1 1 calc R . .
H30C H 0.7344 0.1338 1.1431 0.078 Uiso 1 1 calc R . .
N1 N 0.8259(3) 0.0036(3) 0.4752(8) 0.0350(16) Uani 1 1 d . . .
N2 N 0.9031(3) 0.0803(3) 0.6211(8) 0.0355(16) Uani 1 1 d . . .
N3 N 0.9599(3) 0.1147(3) 0.5914(8) 0.0367(16) Uani 1 1 d . . .
N4 N 0.6378(4) 0.0052(3) 0.4578(8) 0.0381(16) Uani 1 1 d . . .
N5 N 0.5911(3) 0.0919(3) 0.5743(8) 0.0352(16) Uani 1 1 d . . .
N6 N 0.5365(3) 0.1310(3) 0.5248(8) 0.0378(17) Uani 1 1 d . . .
O1 O 0.7380(3) -0.0788(2) 0.5981(7) 0.0483(15) Uani 1 1 d . . .
O2 O 0.6035(3) 0.0926(2) 0.9202(6) 0.0447(15) Uani 1 1 d . . .
O3 O 0.9278(3) 0.0813(2) 0.9660(6) 0.0403(14) Uani 1 1 d . . .
O4 O 0.7482(3) 0.0834(2) 0.6377(6) 0.0341(13) Uani 1 1 d . . .
O5 O 0.8305(3) 0.0006(2) 0.8089(6) 0.0386(14) Uani 1 1 d . . .
O6 O 0.7662(3) 0.1008(2) 0.9477(6) 0.0388(14) Uani 1 1 d . . .
O7 O 0.6765(3) 0.0067(2) 0.7891(6) 0.0373(13) Uani 1 1 d . . .
O8 O 0.8601(3) 0.1726(2) 0.7864(6) 0.0391(14) Uani 1 1 d . . .
O9 O 0.6624(3) 0.1798(2) 0.7583(7) 0.0434(15) Uani 1 1 d . . .
S1 S 0.50523(11) 0.03999(10) 0.3081(3) 0.0416(6) Uani 1 1 d . . .
S2 S 0.93461(12) 0.04119(10) 0.3336(3) 0.0449(6) Uani 1 1 d . . .
V1 V 0.74243(7) -0.00955(6) 0.62945(17) 0.0377(4) Uani 1 1 d . . .
V2 V 0.66469(7) 0.09368(6) 0.80038(17) 0.0386(4) Uani 1 1 d . . .
V3 V 0.85268(7) 0.08659(6) 0.82734(17) 0.0355(4) Uani 1 1 d . . .

loop_
_atom_site_aniso_label
_atom_site_aniso_U_11
_atom_site_aniso_U_22
_atom_site_aniso_U_33
_atom_site_aniso_U_23
_atom_site_aniso_U_13
_atom_site_aniso_U_12
C1 0.025(4) 0.036(5) 0.044(5) 0.001(4) -0.003(4) 0.005(4)
C2 0.043(5) 0.062(6) 0.036(5) -0.007(5) 0.009(4) 0.003(4)
C3 0.036(5) 0.051(6) 0.040(6) -0.004(4) 0.002(4) 0.000(4)
C4 0.024(4) 0.043(5) 0.031(5) 0.003(4) 0.004(3) -0.011(4)
C5 0.035(5) 0.048(6) 0.041(5) -0.007(4) 0.007(4) -0.009(4)
C6 0.037(5) 0.051(6) 0.043(5) -0.007(4) 0.003(4) -0.023(4)
C7 0.023(4) 0.036(5) 0.050(6) 0.006(4) -0.001(4) -0.003(4)
C8 0.044(5) 0.043(5) 0.032(5) 0.007(4) -0.001(4) -0.007(4)
C9 0.026(5) 0.047(5) 0.064(6) 0.005(5) 0.008(4) -0.002(4)
C10 0.030(5) 0.064(7) 0.065(7) 0.003(5) 0.013(4) -0.001(5)
C11 0.040(6) 0.055(7) 0.102(9) 0.003(6) 0.007(6) -0.018(5)
C12 0.066(7) 0.042(6) 0.073(8) 0.004(5) 0.006(6) -0.019(5)
C13 0.050(6) 0.035(5) 0.054(6) -0.004(5) 0.001(5) 0.001(4)
C14 0.061(7) 0.036(5) 0.067(7) 0.004(5) 0.001(5) -0.001(5)
C15 0.044(5) 0.039(5) 0.051(6) -0.003(5) -0.002(4) 0.005(4)
C16 0.033(5) 0.045(6) 0.032(5) 0.001(4) -0.005(4) 0.014(4)
C17 0.030(5) 0.039(5) 0.039(5) -0.005(4) 0.004(4) -0.005(4)
C18 0.027(5) 0.063(6) 0.031(5) 0.011(4) 0.007(4) 0.007(4)
C19 0.039(5) 0.055(6) 0.055(6) -0.004(5) 0.002(4) 0.010(5)
C20 0.033(5) 0.091(8) 0.058(7) 0.022(6) 0.008(4) 0.012(5)
C21 0.037(6) 0.087(8) 0.069(8) 0.029(6) 0.015(5) 0.030(6)
C22 0.051(6) 0.058(6) 0.061(7) 0.016(5) 0.023(5) 0.002(5)
C23 0.033(5) 0.048(6) 0.048(6) 0.007(5) 0.016(4) 0.006(4)
C24 0.054(6) 0.039(5) 0.050(6) 0.004(5) 0.018(5) -0.006(5)
C25 0.040(5) 0.046(6) 0.058(6) 0.001(5) 0.010(4) 0.000(4)
C26 0.031(5) 0.054(6) 0.035(5) 0.000(4) 0.012(4) 0.002(4)
C27 0.037(6) 0.088(8) 0.091(9) -0.013(7) 0.003(5) 0.005(5)
C28 0.043(5) 0.049(6) 0.053(6) 0.004(5) -0.002(4) 0.012(4)
C29 0.040(5) 0.083(7) 0.043(6) 0.016(5) 0.003(4) -0.002(5)
C30 0.038(5) 0.073(7) 0.044(6) -0.016(5) 0.005(4) 0.005(5)
N1 0.026(4) 0.040(4) 0.039(4) 0.002(3) 0.005(3) 0.002(3)
N2 0.025(4) 0.037(4) 0.040(4) 0.006(3) -0.006(3) 0.002(3)
N3 0.024(4) 0.040(4) 0.044(4) 0.008(4) 0.001(3) 0.004(3)
N4 0.031(4) 0.043(4) 0.039(4) -0.006(4) 0.004(3) -0.009(3)
N5 0.023(4) 0.045(4) 0.036(4) -0.007(4) 0.002(3) 0.001(3)
N6 0.024(4) 0.050(5) 0.039(4) 0.005(4) 0.003(3) 0.001(3)
O1 0.042(3) 0.041(3) 0.062(4) -0.001(3) 0.008(3) -0.005(3)
O2 0.028(3) 0.062(4) 0.043(4) 0.001(3) 0.001(3) -0.006(3)
O3 0.027(3) 0.052(4) 0.036(3) 0.002(3) -0.008(2) -0.001(3)
O4 0.027(3) 0.043(3) 0.030(3) 0.002(3) -0.004(2) 0.000(2)
O5 0.026(3) 0.042(3) 0.045(4) 0.002(3) 0.000(2) 0.003(2)
O6 0.024(3) 0.051(4) 0.039(3) -0.008(3) 0.002(2) 0.000(2)
O7 0.029(3) 0.045(3) 0.035(3) 0.000(3) 0.000(2) -0.002(2)
O8 0.025(3) 0.043(3) 0.046(4) -0.005(3) -0.002(3) 0.003(3)
O9 0.023(3) 0.053(4) 0.052(4) -0.009(3) 0.000(3) -0.002(3)
S1 0.0299(11) 0.0529(14) 0.0390(13) -0.0035(11) -0.0020(9) -0.0088(10)
S2 0.0383(12) 0.0546(14) 0.0414(14) 0.0033(12) 0.0066(10) -0.0015(11)
V1 0.0275(8) 0.0406(9) 0.0431(9) -0.0007(7) 0.0017(6) -0.0024(6)
V2 0.0233(7) 0.0514(9) 0.0387(9) -0.0044(7) -0.0010(6) -0.0014(7)
V3 0.0229(7) 0.0430(9) 0.0381(9) 0.0011(7) -0.0012(6) 0.0006(6)

loop_
_atom_type_symbol
_atom_type_description
_atom_type_scat_dispersion_real
_atom_type_scat_dispersion_imag
_atom_type_scat_source
C C 0.0033 0.0016 'International Tables Vol C Tables 4.2.6.8 and 6.1.1.4'
H H 0 0 'International Tables Vol C Tables 4.2.6.8 and 6.1.1.4'
N N 0.0061 0.0033 'International Tables Vol C Tables 4.2.6.8 and 6.1.1.4'
O O 0.0106 0.006 'International Tables Vol C Tables 4.2.6.8 and 6.1.1.4'
S S 0.1246 0.1234 'International Tables Vol C Tables 4.2.6.8 and 6.1.1.4'
V V 0.3005 0.5294 'International Tables Vol C Tables 4.2.6.8 and 6.1.1.4'

loop_
_geom_angle_atom_site_label_1
_geom_angle_atom_site_label_2
_geom_angle_atom_site_label_3
_geom_angle
_geom_angle_site_symmetry_1
_geom_angle_site_symmetry_3
N1 C1 N2 125.3(7) . .
N1 C1 S2 114.0(6) . .
N2 C1 S2 120.7(6) . .
C3 C2 S2 111.5(7) . .
C3 C2 H2 124.3 . .
S2 C2 H2 124.3 . .
C2 C3 N1 115.6(8) . .
C2 C3 H3 122.2 . .
N1 C3 H3 122.2 . .
N4 C4 N5 125.7(7) . .
N4 C4 S1 113.7(6) . .
N5 C4 S1 120.6(6) . .
C6 C5 N4 116.1(8) . .
C6 C5 H5 122 . .
N4 C5 H5 122 . .
C5 C6 S1 110.4(6) . .
C5 C6 H6 124.8 . .
S1 C6 H6 124.8 . .
N3 C7 C8 114.7(7) . .
N3 C7 C16 123.4(7) . .
C8 C7 C16 120.4(7) . .
C9 C8 C13 118.2(8) . .
C9 C8 C7 122.1(7) . .
C13 C8 C7 119.6(8) . .
C10 C9 C8 120.8(8) . .
C10 C9 H9 119.6 . .
C8 C9 H9 119.6 . .
C9 C10 C11 120.5(9) . .
C9 C10 H10 119.7 . .
C11 C10 H10 119.7 . .
C12 C11 C10 119.2(9) . .
C12 C11 H11 120.4 . .
C10 C11 H11 120.4 . .
C11 C12 C13 121.6(9) . .
C11 C12 H12 119.2 . .
C13 C12 H12 119.2 . .
C12 C13 C8 119.6(8) . .
C12 C13 C14 122.4(8) . .
C8 C13 C14 118.0(8) . .
C15 C14 C13 122.0(8) . .
C15 C14 H14 119 . .
C13 C14 H14 119 . .
C14 C15 C16 123.3(8) . .
C14 C15 H15 118.3 . .
C16 C15 H15 118.3 . .
O8 C16 C15 119.6(7) . .
O8 C16 C7 124.2(7) . .
C15 C16 C7 116.0(8) . .
N6 C17 C26 123.8(7) . .
N6 C17 C18 114.5(7) . .
C26 C17 C18 120.3(7) . .
C23 C18 C19 118.7(7) . .
C23 C18 C17 118.8(7) . .
C19 C18 C17 122.4(8) . .
C20 C19 C18 120.3(9) . .
C20 C19 H19 119.9 . .
C18 C19 H19 119.9 . .
C21 C20 C19 120.6(9) . .
C21 C20 H20 119.7 . .
C19 C20 H20 119.7 . .
C22 C21 C20 120.2(9) . .
C22 C21 H21 119.9 . .
C20 C21 H21 119.9 . .
C21 C22 C23 120.9(9) . .
C21 C22 H22 119.6 . .
C23 C22 H22 119.6 . .
C18 C23 C22 119.3(8) . .
C18 C23 C24 118.9(7) . .
C22 C23 C24 121.8(8) . .
C25 C24 C23 123.0(8) . .
C25 C24 H24 118.5 . .
C23 C24 H24 118.5 . .
C24 C25 C26 120.1(8) . .
C24 C25 H25 120 . .
C26 C25 H25 120 . .
O9 C26 C25 117.7(7) . .
O9 C26 C17 123.6(8) . .
C25 C26 C17 118.5(7) . .
O4 C27 H27A 109.5 . .
O4 C27 H27B 109.5 . .
H27A C27 H27B 109.5 . .
O4 C27 H27C 109.5 . .
H27A C27 H27C 109.5 . .
H27B C27 H27C 109.5 . .
O5 C28 H28A 109.5 . .
O5 C28 H28B 109.5 . .
H28A C28 H28B 109.5 . .
O5 C28 H28C 109.5 . .
H28A C28 H28C 109.5 . .
H28B C28 H28C 109.5 . .
O7 C29 H29A 109.5 . .
O7 C29 H29B 109.5 . .
H29A C29 H29B 109.5 . .
O7 C29 H29C 109.5 . .
H29A C29 H29C 109.5 . .
H29B C29 H29C 109.5 . .
O6 C30 H30A 109.5 . .
O6 C30 H30B 109.5 . .
H30A C30 H30B 109.5 . .
O6 C30 H30C 109.5 . .
H30A C30 H30C 109.5 . .
H30B C30 H30C 109.5 . .
C1 N1 C3 109.9(7) . .
C1 N1 V1 128.7(5) . .
C3 N1 V1 121.3(5) . .
N3 N2 C1 108.7(6) . .
N3 N2 V3 124.3(5) . .
C1 N2 V3 127.0(5) . .
C7 N3 N2 120.9(7) . .
C4 N4 C5 110.2(7) . .
C4 N4 V1 128.0(5) . .
C5 N4 V1 121.3(5) . .
N6 N5 C4 109.6(6) . .
N6 N5 V2 124.6(5) . .
C4 N5 V2 125.4(5) . .
N5 N6 C17 122.2(6) . .
C27 O4 V1 127.2(5) . .
C27 O4 V2 117.1(5) . .
V1 O4 V2 95.3(2) . .
C27 O4 V3 118.6(5) . .
V1 O4 V3 94.9(2) . .
V2 O4 V3 97.3(2) . .
C28 O5 V1 119.4(5) . .
C28 O5 V3 122.3(5) . .
V1 O5 V3 107.0(2) . .
C30 O6 V2 119.4(4) . .
C30 O6 V3 120.4(4) . .
V2 O6 V3 111.5(3) . .
C29 O7 V1 119.3(5) . .
C29 O7 V2 119.8(5) . .
V1 O7 V2 107.5(2) . .
C16 O8 V3 124.0(5) . .
C26 O9 V2 125.8(5) . .
C6 S1 C4 89.6(4) . .
C2 S2 C1 89.0(4) . .
O1 V1 O7 106.3(2) . .
O1 V1 O5 104.4(3) . .
O7 V1 O5 87.2(2) . .
O1 V1 O4 172.5(3) . .
O7 V1 O4 79.6(2) . .
O5 V1 O4 80.2(2) . .
O1 V1 N1 93.4(3) . .
O7 V1 N1 160.0(2) . .
O5 V1 N1 84.3(2) . .
O4 V1 N1 81.1(2) . .
O1 V1 N4 92.0(3) . .
O7 V1 N4 82.7(2) . .
O5 V1 N4 162.6(2) . .
O4 V1 N4 84.0(2) . .
N1 V1 N4 100.6(2) . .
O2 V2 O6 104.8(2) . .
O2 V2 O9 97.5(3) . .
O6 V2 O9 90.9(2) . .
O2 V2 O7 95.8(2) . .
O6 V2 O7 91.1(2) . .
O9 V2 O7 165.5(2) . .
O2 V2 N5 100.3(2) . .
O6 V2 N5 154.7(2) . .
O9 V2 N5 82.6(2) . .
O7 V2 N5 89.5(2) . .
O2 V2 O4 172.9(2) . .
O6 V2 O4 75.73(19) . .
O9 V2 O4 89.5(2) . .
O7 V2 O4 77.1(2) . .
N5 V2 O4 79.8(2) . .
O3 V3 O5 96.1(2) . .
O3 V3 O8 97.2(2) . .
O5 V3 O8 165.2(2) . .
O3 V3 O6 105.3(2) . .
O5 V3 O6 92.3(2) . .
O8 V3 O6 90.4(2) . .
O3 V3 N2 99.5(3) . .
O5 V3 N2 88.6(2) . .
O8 V3 N2 82.9(2) . .
O6 V3 N2 155.0(2) . .
O3 V3 O4 173.7(2) . .
O5 V3 O4 77.57(19) . .
O8 V3 O4 89.0(2) . .
O6 V3 O4 75.2(2) . .
N2 V3 O4 80.6(2) . .

loop_
_geom_bond_atom_site_label_1
_geom_bond_atom_site_label_2
_geom_bond_distance
_geom_bond_site_symmetry_2
C1 N1 1.339(9) .
C1 N2 1.376(9) .
C1 S2 1.729(8) .
C2 C3 1.329(11) .
C2 S2 1.718(9) .
C2 H2 0.95 .
C3 N1 1.386(9) .
C3 H3 0.95 .
C4 N4 1.325(9) .
C4 N5 1.387(9) .
C4 S1 1.741(7) .
C5 C6 1.343(10) .
C5 N4 1.389(9) .
C5 H5 0.95 .
C6 S1 1.719(8) .
C6 H6 0.95 .
C7 N3 1.332(9) .
C7 C8 1.455(10) .
C7 C16 1.458(10) .
C8 C9 1.405(10) .
C8 C13 1.405(10) .
C9 C10 1.375(10) .
C9 H9 0.95 .
C10 C11 1.393(11) .
C10 H10 0.95 .
C11 C12 1.366(12) .
C11 H11 0.95 .
C12 C13 1.392(11) .
C12 H12 0.95 .
C13 C14 1.454(12) .
C14 C15 1.343(11) .
C14 H14 0.95 .
C15 C16 1.423(11) .
C15 H15 0.95 .
C16 O8 1.265(9) .
C17 N6 1.333(9) .
C17 C26 1.435(10) .
C17 C18 1.444(10) .
C18 C23 1.400(11) .
C18 C19 1.408(11) .
C19 C20 1.380(11) .
C19 H19 0.95 .
C20 C21 1.376(12) .
C20 H20 0.95 .
C21 C22 1.365(12) .
C21 H21 0.95 .
C22 C23 1.405(11) .
C22 H22 0.95 .
C23 C24 1.430(11) .
C24 C25 1.352(11) .
C24 H24 0.95 .
C25 C26 1.423(11) .
C25 H25 0.95 .
C26 O9 1.285(9) .
C27 O4 1.435(10) .
C27 H27A 0.98 .
C27 H27B 0.98 .
C27 H27C 0.98 .
C28 O5 1.440(8) .
C28 H28A 0.98 .
C28 H28B 0.98 .
C28 H28C 0.98 .
C29 O7 1.438(9) .
C29 H29A 0.98 .
C29 H29B 0.98 .
C29 H29C 0.98 .
C30 O6 1.409(9) .
C30 H30A 0.98 .
C30 H30B 0.98 .
C30 H30C 0.98 .
N1 V1 2.147(6) .
N2 N3 1.334(8) .
N2 V3 2.080(7) .
N4 V1 2.154(6) .
N5 N6 1.328(8) .
N5 V2 2.088(6) .
O1 V1 1.602(5) .
O2 V2 1.600(5) .
O3 V3 1.602(5) .
O4 V1 2.124(5) .
O4 V2 2.192(5) .
O4 V3 2.206(5) .
O5 V1 1.970(5) .
O5 V3 2.001(5) .
O6 V2 1.992(5) .
O6 V3 2.004(5) .
O7 V1 1.958(5) .
O7 V2 2.000(5) .
O8 V3 2.002(5) .
O9 V2 1.996(5) .
